data_7100193
loop_
_publ_author_name
P.Nockemann
E.Beurer
K.Driesen
'R.Van Deun'
'K.Van Hecke'
'K. Binnemans'

_journal_name_full 'Chemical Communications'
_journal_paper_doi 10.1039/b506915g
_journal_year 2005
_chemical_formula_moiety 'C32 H16 Eu F12 O8 S4, C10 H19 N2'
_chemical_formula_sum 'C42 H35 Eu F12 N2 O8 S4'
_chemical_formula_weight 1203.92
_space_group_IT_number 14
_symmetry_cell_setting monoclinic
_symmetry_space_group_name_Hall '-P 2ybc'
_symmetry_space_group_name_H-M 'P 1 21/c 1'
_cell_angle_alpha 90.00
_cell_angle_beta 97.167(5)
_cell_angle_gamma 90.00
_cell_formula_units_Z 4
_cell_length_a 12.4045(8)
_cell_length_b 18.6683(16)
_cell_length_c 20.5603(14)
_cell_measurement_temperature 100(2)
_cell_volume 4724.0(6)
_diffrn_ambient_temperature 100(2)
_exptl_crystal_density_diffrn 1.693
_cod_depositor_comments
;
The following automatic conversions were performed:
'_symmetry_cell_setting' value 'Monoclinic' changed to 'monoclinic'
according to '/home/saulius/struct/CIF-dictionaries/cif_core.dic'
dictionary named 'cif_core.dic' version 2.4.1 from 2010-06-29.

Automatic conversion script
Id: cif_fix_enum 1527 2010-12-29 10:47:43Z saulius 
;
_cod_original_sg_symbol_H-M 'P 21/c'
_cod_database_code 7100193

loop_
_symmetry_equiv_pos_as_xyz
'x, y, z'
'-x, y+1/2, -z+1/2'
'-x, -y, -z'
'x, -y-1/2, z-1/2'

loop_
_atom_site_label
_atom_site_type_symbol
_atom_site_fract_x
_atom_site_fract_y
_atom_site_fract_z
_atom_site_U_iso_or_equiv
_atom_site_adp_type
_atom_site_occupancy
_atom_site_symmetry_multiplicity
_atom_site_calc_flag
_atom_site_refinement_flags
_atom_site_disorder_assembly
_atom_site_disorder_group
Eu1 Eu 0.60656(2) 0.339095(19) 0.650408(14) 0.02488(7) Uani 1 1 d U . .
S1 S 0.87859(18) 0.37751(14) 0.47979(11) 0.0766(7) Uani 1 1 d DU . .
C1 C 0.8967(3) 0.2983(2) 0.52266(19) 0.0406(8) Uani 1 1 d DU . .
C2 C 0.9847(3) 0.2488(2) 0.50076(17) 0.0193(7) Uani 1 1 d DU . .
H2 H 1.0085 0.2043 0.5170 0.023 Uiso 1 1 calc R . .
C3 C 1.0202(4) 0.2905(2) 0.4480(2) 0.0568(18) Uani 1 1 d DU . .
H3 H 1.0750 0.2735 0.4251 0.068 Uiso 1 1 calc R . .
C4 C 0.9736(4) 0.3535(3) 0.4325(2) 0.0633(19) Uani 1 1 d DU . .
H4 H 0.9920 0.3818 0.3984 0.076 Uiso 1 1 calc R . .
C5 C 0.8262(4) 0.2862(4) 0.5739(2) 0.0444(15) Uani 1 1 d DU . .
O1 O 0.7411(3) 0.3254(2) 0.57599(17) 0.0313(9) Uani 1 1 d U . .
C6 C 0.8583(5) 0.2316(4) 0.6206(3) 0.0476(16) Uani 1 1 d U . .
H6 H 0.9257 0.2099 0.6199 0.057 Uiso 1 1 calc R . .
C7 C 0.7914(5) 0.2085(4) 0.6686(3) 0.0411(14) Uani 1 1 d U . .
O2 O 0.6959(3) 0.2288(2) 0.67550(18) 0.0323(9) Uani 1 1 d U . .
C8 C 0.8371(7) 0.1467(4) 0.7112(4) 0.0539(17) Uani 1 1 d U . .
F1 F 0.7716(5) 0.0888(3) 0.7053(3) 0.0835(16) Uani 1 1 d U . .
F2 F 0.9373(4) 0.1290(3) 0.7066(3) 0.0849(15) Uani 1 1 d U . .
F3 F 0.8353(4) 0.1643(3) 0.7744(2) 0.0709(14) Uani 1 1 d U . .
S2 S 0.99294(14) 0.32161(11) 0.78956(10) 0.0594(5) Uani 1 1 d DU . .
C9 C 0.9381(3) 0.4042(2) 0.7752(2) 0.0436(9) Uani 1 1 d DU . .
C10 C 1.0050(4) 0.4623(2) 0.8111(3) 0.0582(18) Uani 1 1 d DU . .
H10 H 0.9910 0.5113 0.8104 0.070 Uiso 1 1 calc R . .
C11 C 1.0950(4) 0.4258(2) 0.8465(3) 0.0616(19) Uani 1 1 d DU . .
H11 H 1.1481 0.4505 0.8736 0.074 Uiso 1 1 calc R . .
C12 C 1.1001(4) 0.3550(2) 0.8394(3) 0.065(2) Uani 1 1 d DU . .
H12 H 1.1566 0.3270 0.8597 0.077 Uiso 1 1 calc R . .
C13 C 0.8383(3) 0.4129(3) 0.7295(2) 0.0385(14) Uani 1 1 d DU . .
O3 O 0.7768(3) 0.3610(2) 0.71741(19) 0.0343(9) Uani 1 1 d U . .
C14 C 0.8210(5) 0.4853(4) 0.6994(3) 0.0420(15) Uani 1 1 d U . .
H14 H 0.8671 0.5228 0.7140 0.050 Uiso 1 1 calc R . .
C15 C 0.7380(4) 0.4968(4) 0.6505(3) 0.0390(13) Uani 1 1 d U . .
O4 O 0.6578(3) 0.4589(2) 0.62689(18) 0.0315(9) Uani 1 1 d U . .
C16 C 0.7450(5) 0.5700(4) 0.6171(3) 0.0455(15) Uani 1 1 d U . .
F4 F 0.8205(3) 0.6127(2) 0.6424(2) 0.0581(12) Uani 1 1 d U . .
F5 F 0.7638(5) 0.5574(3) 0.5528(2) 0.0719(14) Uani 1 1 d U . .
F6 F 0.6535(3) 0.6052(3) 0.6116(3) 0.0641(13) Uani 1 1 d U . .
S3 S 0.54955(19) 0.52917(12) 0.80965(10) 0.0690(6) Uani 1 1 d DU . .
C17 C 0.4755(3) 0.4560(2) 0.82401(19) 0.0381(13) Uani 1 1 d DU . .
C18 C 0.4038(3) 0.46722(18) 0.87870(16) 0.0118(7) Uani 1 1 d DU . .
H18 H 0.3552 0.4356 0.8943 0.014 Uiso 1 1 calc R . .
C19 C 0.4310(4) 0.5392(2) 0.8997(3) 0.064(2) Uani 1 1 d DU . .
H19 H 0.3999 0.5595 0.9343 0.077 Uiso 1 1 calc R . .
C20 C 0.5013(4) 0.5767(3) 0.8691(3) 0.062(2) Uani 1 1 d DU . .
H20 H 0.5213 0.6237 0.8795 0.074 Uiso 1 1 calc R . .
C21 C 0.4869(4) 0.3940(2) 0.7813(2) 0.0361(13) Uani 1 1 d DU . .
O5 O 0.5680(3) 0.3953(3) 0.74767(19) 0.0391(10) Uani 1 1 d U . .
C22 C 0.4067(5) 0.3412(4) 0.7772(3) 0.0410(14) Uani 1 1 d U . .
H22 H 0.3502 0.3450 0.8028 0.049 Uiso 1 1 calc R . .
C23 C 0.4102(5) 0.2822(4) 0.7348(3) 0.0356(13) Uani 1 1 d U . .
O6 O 0.4764(3) 0.2669(2) 0.69709(19) 0.0351(10) Uani 1 1 d U . .
C24 C 0.3134(5) 0.2298(4) 0.7330(4) 0.0450(15) Uani 1 1 d U . .
F7 F 0.2542(4) 0.2367(3) 0.7824(3) 0.0896(15) Uani 1 1 d U . .
F8 F 0.3484(4) 0.1629(3) 0.7378(4) 0.0880(18) Uani 1 1 d U . .
F9 F 0.2518(5) 0.2319(4) 0.6791(3) 0.1127(19) Uani 1 1 d U . .
S4 S 0.25904(12) 0.47653(10) 0.67329(9) 0.0518(5) Uani 1 1 d DU . .
C25 C 0.2483(3) 0.4125(2) 0.6138(2) 0.0339(14) Uani 1 1 d DU . .
C26 C 0.1327(3) 0.4020(3) 0.5839(3) 0.0586(19) Uani 1 1 d DU . .
H26 H 0.1076 0.3734 0.5482 0.070 Uiso 1 1 calc R . .
C27 C 0.0692(3) 0.4456(3) 0.6222(3) 0.070(2) Uani 1 1 d DU . .
H27 H -0.0063 0.4457 0.6148 0.084 Uiso 1 1 calc R . .
C28 C 0.1237(3) 0.4861(3) 0.6690(3) 0.0485(17) Uani 1 1 d DU . .
H28 H 0.0901 0.5163 0.6963 0.058 Uiso 1 1 calc R . .
C29 C 0.3457(3) 0.3773(3) 0.5954(2) 0.0276(12) Uani 1 1 d DU . .
O7 O 0.4349(3) 0.4003(2) 0.62080(18) 0.0297(9) Uani 1 1 d U . .
C30 C 0.3305(5) 0.3197(4) 0.5507(3) 0.0355(14) Uani 1 1 d U . .
H30 H 0.2603 0.3070 0.5332 0.043 Uiso 1 1 calc R . .
C31 C 0.4171(5) 0.2821(4) 0.5325(3) 0.0326(12) Uani 1 1 d U . .
O8 O 0.5170(3) 0.2872(2) 0.55266(18) 0.0290(9) Uani 1 1 d U . .
C32 C 0.3934(5) 0.2235(4) 0.4791(3) 0.0390(14) Uani 1 1 d U . .
F10 F 0.2883(3) 0.2108(3) 0.4625(2) 0.0692(13) Uani 1 1 d U . .
F11 F 0.4427(4) 0.1634(2) 0.4958(2) 0.0580(11) Uani 1 1 d U . .
F12 F 0.4309(4) 0.2441(3) 0.42367(18) 0.0566(12) Uani 1 1 d U . .
C33 C 0.3942(5) 0.6703(5) 0.6805(3) 0.0504(16) Uani 1 1 d U . .
H33 H 0.3960 0.6810 0.7248 0.061 Uiso 1 1 calc R . .
N1 N 0.4130(4) 0.6171(3) 0.5889(2) 0.0407(13) Uani 1 1 d U . .
C34 C 0.4348(5) 0.6131(5) 0.6558(3) 0.0515(17) Uani 1 1 d U . .
H34 H 0.4719 0.5762 0.6794 0.062 Uiso 1 1 calc R . .
C35 C 0.3615(5) 0.6766(4) 0.5742(3) 0.0436(15) Uani 1 1 d U . .
H35 H 0.3373 0.6926 0.5321 0.052 Uiso 1 1 calc R . .
N2 N 0.3490(4) 0.7112(4) 0.6297(2) 0.0496(13) Uani 1 1 d U . .
C36 C 0.4385(6) 0.5617(4) 0.5409(3) 0.0531(19) Uani 1 1 d U . .
H36A H 0.3733 0.5489 0.5132 0.080 Uiso 1 1 calc R . .
H36B H 0.4680 0.5200 0.5640 0.080 Uiso 1 1 calc R . .
H36C H 0.4906 0.5805 0.5146 0.080 Uiso 1 1 calc R . .
C37 C 0.2822(6) 0.7737(5) 0.6347(4) 0.0583(17) Uani 1 1 d U . .
H37A H 0.2973 0.7933 0.6786 0.070 Uiso 1 1 calc R . .
H37B H 0.2064 0.7596 0.6280 0.070 Uiso 1 1 calc R . .
C38 C 0.3008(6) 0.8315(5) 0.5854(3) 0.0548(16) Uani 1 1 d U . .
H38A H 0.3772 0.8442 0.5902 0.066 Uiso 1 1 calc R . .
H38B H 0.2811 0.8134 0.5413 0.066 Uiso 1 1 calc R . .
C39 C 0.2348(7) 0.8964(4) 0.5953(3) 0.067(2) Uani 1 1 d DU . .
H39A H 0.2570 0.9147 0.6391 0.081 Uiso 1 1 calc R . .
H39B H 0.1592 0.8823 0.5931 0.081 Uiso 1 1 calc R . .
C40 C 0.2430(7) 0.9566(3) 0.5470(4) 0.098(3) Uani 1 1 d DU . .
H40A H 0.3182 0.9704 0.5459 0.117 Uiso 1 1 calc R . .
H40B H 0.2120 0.9424 0.5032 0.117 Uiso 1 1 calc R . .
C41 C 0.1790(8) 1.0175(3) 0.5717(5) 0.145(5) Uani 1 1 d DU . .
H41A H 0.1040 1.0022 0.5707 0.174 Uiso 1 1 calc R . .
H41B H 0.2071 1.0266 0.6171 0.174 Uiso 1 1 calc R . .
C42 C 0.1806(18) 1.0852(4) 0.5351(7) 0.231(10) Uani 1 1 d DU . .
H42A H 0.2512 1.0921 0.5216 0.347 Uiso 1 1 calc R . .
H42B H 0.1646 1.1243 0.5628 0.347 Uiso 1 1 calc R . .
H42C H 0.1270 1.0835 0.4972 0.347 Uiso 1 1 calc R . .

loop_
_atom_site_aniso_label
_atom_site_aniso_U_11
_atom_site_aniso_U_22
_atom_site_aniso_U_33
_atom_site_aniso_U_23
_atom_site_aniso_U_13
_atom_site_aniso_U_12
Eu1 0.02596(11) 0.02913(15) 0.01832(12) 0.00072(15) -0.00202(9) -0.00077(15)
S1 0.0651(10) 0.0970(17) 0.0682(12) 0.0103(12) 0.0097(9) -0.0032(12)
C1 0.0383(12) 0.0447(14) 0.0389(13) -0.0019(11) 0.0051(10) -0.0017(11)
C2 0.0179(11) 0.0231(12) 0.0173(12) -0.0040(10) 0.0033(9) -0.0080(10)
C3 0.043(3) 0.083(4) 0.046(3) 0.005(3) 0.010(2) -0.013(3)
C4 0.049(3) 0.087(4) 0.053(3) 0.020(3) 0.004(3) -0.010(3)
C5 0.039(2) 0.054(4) 0.040(3) -0.007(2) 0.006(2) 0.003(3)
O1 0.0241(13) 0.044(2) 0.0258(15) 0.0038(16) 0.0044(12) -0.0011(15)
C6 0.041(3) 0.050(4) 0.051(3) 0.005(2) 0.005(2) 0.012(3)
C7 0.033(2) 0.039(3) 0.049(3) 0.001(2) -0.002(2) 0.005(2)
O2 0.0355(15) 0.0337(19) 0.0271(17) 0.0038(15) 0.0007(14) -0.0007(15)
C8 0.064(3) 0.038(3) 0.062(3) 0.009(3) 0.014(3) 0.010(3)
F1 0.118(3) 0.040(2) 0.080(3) 0.012(2) -0.036(3) -0.010(2)
F2 0.083(2) 0.088(3) 0.089(3) 0.037(3) 0.030(2) 0.053(2)
F3 0.078(3) 0.082(3) 0.051(2) 0.009(2) -0.001(2) 0.015(3)
S2 0.0500(8) 0.0645(12) 0.0599(10) 0.0064(9) -0.0079(8) 0.0065(8)
C9 0.0410(13) 0.0461(14) 0.0434(14) 0.0016(11) 0.0043(10) -0.0013(11)
C10 0.051(3) 0.066(3) 0.057(4) 0.012(3) 0.003(3) -0.023(3)
C11 0.042(3) 0.092(4) 0.048(4) 0.012(3) -0.006(3) -0.027(3)
C12 0.045(3) 0.092(4) 0.054(4) 0.014(4) -0.006(3) 0.002(3)
C13 0.030(2) 0.049(3) 0.038(3) 0.006(2) 0.0097(19) -0.001(2)
O3 0.0325(15) 0.032(2) 0.0351(18) 0.0027(16) -0.0103(14) -0.0008(15)
C14 0.033(2) 0.045(3) 0.048(3) 0.001(3) 0.006(2) -0.006(3)
C15 0.026(2) 0.040(3) 0.052(3) 0.008(2) 0.008(2) 0.002(2)
O4 0.0337(16) 0.0285(18) 0.0316(17) 0.0073(15) 0.0016(14) -0.0010(14)
C16 0.036(2) 0.048(3) 0.056(3) 0.009(3) 0.016(2) -0.006(2)
F4 0.0549(19) 0.042(2) 0.079(3) 0.009(2) 0.0147(19) -0.0075(19)
F5 0.093(3) 0.072(3) 0.055(2) 0.019(2) 0.025(2) 0.006(3)
F6 0.0514(18) 0.039(2) 0.105(3) 0.018(2) 0.022(2) 0.0090(18)
S3 0.0843(12) 0.0628(13) 0.0572(10) -0.0048(10) -0.0022(9) -0.0097(11)
C17 0.045(3) 0.046(3) 0.023(2) -0.001(2) 0.000(2) 0.006(2)
C18 0.0146(11) 0.0113(12) 0.0092(11) -0.0003(9) -0.0003(9) 0.0015(9)
C19 0.078(4) 0.061(4) 0.055(3) -0.019(3) 0.007(3) 0.000(4)
C20 0.072(4) 0.040(3) 0.070(4) -0.005(3) -0.006(3) -0.001(3)
C21 0.038(2) 0.046(3) 0.024(2) 0.001(2) 0.0005(19) 0.007(2)
O5 0.0451(18) 0.046(2) 0.0264(16) -0.0057(16) 0.0043(14) -0.0102(18)
C22 0.051(3) 0.038(3) 0.035(3) 0.010(2) 0.010(2) 0.002(2)
C23 0.035(2) 0.041(3) 0.030(2) 0.011(2) 0.0058(18) -0.001(2)
O6 0.0354(15) 0.035(2) 0.0347(18) 0.0017(16) 0.0034(14) -0.0066(16)
C24 0.036(2) 0.040(3) 0.060(3) 0.015(3) 0.008(2) 0.006(2)
F7 0.094(2) 0.063(3) 0.126(3) -0.015(3) 0.073(2) -0.026(3)
F8 0.060(2) 0.036(2) 0.172(5) -0.014(3) 0.030(3) -0.006(2)
F9 0.085(3) 0.149(5) 0.092(3) 0.055(3) -0.035(2) -0.073(3)
S4 0.0354(6) 0.0580(10) 0.0602(9) -0.0275(8) -0.0005(6) 0.0040(7)
C25 0.0306(19) 0.044(3) 0.027(2) -0.007(2) 0.0034(19) -0.004(2)
C26 0.026(2) 0.081(5) 0.071(4) -0.031(3) 0.014(2) 0.004(3)
C27 0.033(2) 0.082(5) 0.097(5) -0.052(4) 0.014(3) -0.002(3)
C28 0.034(2) 0.062(4) 0.053(3) -0.016(3) 0.019(2) -0.009(3)
C29 0.0255(18) 0.035(3) 0.021(2) 0.0080(19) 0.0002(17) 0.000(2)
O7 0.0298(14) 0.0253(19) 0.0327(17) -0.0018(15) -0.0013(14) 0.0018(15)
C30 0.032(2) 0.043(3) 0.031(3) -0.006(2) 0.004(2) -0.001(2)
C31 0.037(2) 0.039(3) 0.020(2) -0.006(2) -0.0030(19) -0.007(2)
O8 0.0219(13) 0.034(2) 0.0285(16) -0.0015(15) -0.0055(13) 0.0033(15)
C32 0.031(2) 0.038(3) 0.046(3) -0.011(2) -0.004(2) -0.002(2)
F10 0.0350(15) 0.086(3) 0.083(3) -0.052(2) -0.0057(17) -0.0071(19)
F11 0.066(2) 0.046(2) 0.057(2) -0.0144(18) -0.0119(19) 0.009(2)
F12 0.073(2) 0.065(3) 0.0313(16) -0.0191(16) 0.0052(16) -0.007(2)
C33 0.042(3) 0.085(4) 0.025(2) -0.009(3) 0.003(2) -0.024(3)
N1 0.038(2) 0.062(3) 0.0211(19) -0.002(2) 0.0015(18) -0.003(2)
C34 0.042(3) 0.085(4) 0.027(2) 0.008(3) 0.002(2) -0.007(3)
C35 0.044(3) 0.064(3) 0.024(2) -0.007(2) 0.008(2) -0.001(3)
N2 0.044(2) 0.079(3) 0.025(2) -0.015(2) 0.001(2) -0.006(2)
C36 0.063(4) 0.054(4) 0.042(3) -0.001(3) 0.004(3) 0.007(3)
C37 0.053(3) 0.077(3) 0.047(3) -0.019(3) 0.015(3) -0.006(3)
C38 0.048(3) 0.073(3) 0.045(3) -0.024(3) 0.011(3) -0.009(3)
C39 0.066(4) 0.075(3) 0.059(4) -0.020(3) 0.001(4) -0.005(4)
C40 0.106(6) 0.081(4) 0.112(6) -0.001(4) 0.038(5) -0.011(4)
C41 0.105(8) 0.100(5) 0.227(12) 0.000(5) 0.014(9) 0.033(6)
C42 0.23(2) 0.110(6) 0.34(2) 0.041(9) 0.01(2) 0.045(10)

loop_
_geom_bond_atom_site_label_1
_geom_bond_atom_site_label_2
_geom_bond_distance
_geom_bond_site_symmetry_2
_geom_bond_publ_flag
Eu1 O5 2.359(4) . ?
Eu1 O2 2.365(4) . ?
Eu1 O8 2.378(4) . ?
Eu1 O4 2.392(4) . ?
Eu1 O6 2.394(4) . ?
Eu1 O3 2.408(4) . ?
Eu1 O1 2.414(4) . ?
Eu1 O7 2.426(4) . ?
S1 C4 1.679(5) . ?
S1 C1 1.722(4) . ?
C1 C5 1.468(5) . ?
C1 C2 1.539(5) . ?
C2 C3 1.449(5) . ?
C2 H2 0.9300 . ?
C3 C4 1.331(6) . ?
C3 H3 0.9300 . ?
C4 H4 0.9300 . ?
C5 O1 1.289(7) . ?
C5 C6 1.423(9) . ?
C6 C7 1.432(10) . ?
C6 H6 0.9300 . ?
C7 O2 1.270(7) . ?
C7 C8 1.515(10) . ?
C8 F2 1.301(10) . ?
C8 F3 1.345(9) . ?
C8 F1 1.348(10) . ?
S2 C12 1.694(5) . ?
S2 C9 1.696(4) . ?
C9 C13 1.466(5) . ?
C9 C10 1.503(5) . ?
C10 C11 1.428(6) . ?
C10 H10 0.9300 . ?
C11 C12 1.331(6) . ?
C11 H11 0.9300 . ?
C12 H12 0.9300 . ?
C13 O3 1.239(7) . ?
C13 C14 1.491(10) . ?
C14 C15 1.363(8) . ?
C14 H14 0.9300 . ?
C15 O4 1.267(7) . ?
C15 C16 1.537(10) . ?
C16 F4 1.288(8) . ?
C16 F6 1.303(8) . ?
C16 F5 1.392(9) . ?
S3 C20 1.679(5) . ?
S3 C17 1.693(4) . ?
C17 C21 1.470(5) . ?
C17 C18 1.532(5) . ?
C18 C19 1.439(5) . ?
C18 H18 0.9300 . ?
C19 C20 1.336(6) . ?
C19 H19 0.9300 . ?
C20 H20 0.9300 . ?
C21 O5 1.290(7) . ?
C21 C22 1.396(9) . ?
C22 C23 1.408(10) . ?
C22 H22 0.9300 . ?
C23 O6 1.231(7) . ?
C23 C24 1.547(9) . ?
C24 F9 1.266(9) . ?
C24 F8 1.321(9) . ?
C24 F7 1.332(9) . ?
S4 C28 1.680(4) . ?
S4 C25 1.704(4) . ?
C25 C29 1.466(5) . ?
C25 C26 1.500(5) . ?
C26 C27 1.434(6) . ?
C26 H26 0.9300 . ?
C27 C28 1.338(6) . ?
C27 H27 0.9300 . ?
C28 H28 0.9300 . ?
C29 O7 1.241(6) . ?
C29 C30 1.411(8) . ?
C30 C31 1.373(9) . ?
C30 H30 0.9300 . ?
C31 O8 1.261(7) . ?
C31 C32 1.552(9) . ?
C32 F11 1.304(8) . ?
C32 F10 1.327(7) . ?
C32 F12 1.341(8) . ?
C33 C34 1.311(12) . ?
C33 N2 1.357(9) . ?
C33 H33 0.9300 . ?
N1 C35 1.300(10) . ?
N1 C34 1.369(8) . ?
N1 C36 1.490(10) . ?
C34 H34 0.9300 . ?
C35 N2 1.335(9) . ?
C35 H35 0.9300 . ?
N2 C37 1.443(11) . ?
C36 H36A 0.9600 . ?
C36 H36B 0.9600 . ?
C36 H36C 0.9600 . ?
C37 C38 1.518(12) . ?
C37 H37A 0.9700 . ?
C37 H37B 0.9700 . ?
C38 C39 1.490(11) . ?
C38 H38A 0.9700 . ?
C38 H38B 0.9700 . ?
C39 C40 1.512(7) . ?
C39 H39A 0.9700 . ?
C39 H39B 0.9700 . ?
C40 C41 1.510(8) . ?
C40 H40A 0.9700 . ?
C40 H40B 0.9700 . ?
C41 C42 1.473(8) . ?
C41 H41A 0.9700 . ?
C41 H41B 0.9700 . ?
C42 H42A 0.9600 . ?
C42 H42B 0.9600 . ?
C42 H42C 0.9600 . ?
